data_7248979
loop_
_publ_author_name
'Guerriero, Antonella'
'Ienco, Andrea'
'Hicks, Thomas'
'Cilibrizzi, Agostino'

_publ_section_title
;
 Beyond transition block metals: exploring the reactivity of phosphine PTA
 and its oxide [PTA(O)] towards gallium(iii)
;
_journal_issue 29
_journal_name_full 'RSC Advances'
_journal_page_first 21139
_journal_page_last 21150
_journal_paper_doi 10.1039/D4RA02877E
_journal_volume 14
_journal_year 2024
_chemical_formula_moiety 'C6 H13 N3 P, Cl4 Ga'
_chemical_formula_sum 'C6 H13 Cl4 Ga N3 P'
_chemical_formula_weight 369.68
_space_group_crystal_system orthorhombic
_space_group_IT_number 62
_space_group_name_Hall '-P 2ac 2n'
_space_group_name_H-M_alt 'P n m a'
_atom_sites_solution_hydrogens mixed
_atom_sites_solution_primary direct
_atom_sites_solution_secondary difmap
_audit_creation_method SHELXL-2018/3
_audit_update_record
;
2024-03-19 deposited with the CCDC.	2024-06-20 downloaded from the CCDC.
;
_cell_angle_alpha 90
_cell_angle_beta 90
_cell_angle_gamma 90
_cell_formula_units_Z 4
_cell_length_a 13.3420(9)
_cell_length_b 8.2734(6)
_cell_length_c 11.9648(8)
_cell_measurement_reflns_used 9830
_cell_measurement_temperature 100(2)
_cell_measurement_theta_max 72.46
_cell_measurement_theta_min 3.31
_cell_volume 1320.72(16)
_computing_cell_refinement 'Bruker SAINT'
_computing_data_collection 'Bruker APEX2'
_computing_data_reduction 'Bruker SAINT'
_computing_structure_refinement 'SHELXL-2018/3 (Sheldrick, 2018)'
_computing_structure_solution 'SHELXT 2018/2 (Sheldrick, 2018)'
_diffrn_ambient_temperature 100(2)
_diffrn_measured_fraction_theta_full 0.998
_diffrn_measured_fraction_theta_max 0.998
_diffrn_measurement_device_type 'Bruker APEX-II CCD'
_diffrn_measurement_method '\f and \w scans'
_diffrn_radiation_type CuK\a
_diffrn_radiation_wavelength 1.54178
_diffrn_reflns_av_R_equivalents 0.0563
_diffrn_reflns_av_unetI/netI 0.0272
_diffrn_reflns_Laue_measured_fraction_full 0.998
_diffrn_reflns_Laue_measured_fraction_max 0.998
_diffrn_reflns_limit_h_max 16
_diffrn_reflns_limit_h_min -16
_diffrn_reflns_limit_k_max 9
_diffrn_reflns_limit_k_min -10
_diffrn_reflns_limit_l_max 14
_diffrn_reflns_limit_l_min -14
_diffrn_reflns_number 16021
_diffrn_reflns_point_group_measured_fraction_full 0.998
_diffrn_reflns_point_group_measured_fraction_max 0.998
_diffrn_reflns_theta_full 67.679
_diffrn_reflns_theta_max 72.470
_diffrn_reflns_theta_min 4.965
_diffrn_standards_number 0
_exptl_absorpt_coefficient_mu 11.235
_exptl_absorpt_correction_T_max 0.7472
_exptl_absorpt_correction_T_min 0.4643
_exptl_absorpt_correction_type multi-scan
_exptl_absorpt_process_details
;
 SADABS 2016/2: Krause, L., Herbst-Irmer, R., Sheldrick G.M. & Stalke D.,
 J. Appl. Cryst. 48 (2015) 3-10
;
_exptl_crystal_colour white
_exptl_crystal_density_diffrn 1.859
_exptl_crystal_description prism
_exptl_crystal_F_000 736
_exptl_crystal_size_max 0.060
_exptl_crystal_size_mid 0.040
_exptl_crystal_size_min 0.030
_refine_diff_density_max 0.911
_refine_diff_density_min -0.378
_refine_diff_density_rms 0.085
_refine_ls_extinction_method none
_refine_ls_goodness_of_fit_ref 1.102
_refine_ls_hydrogen_treatment mixed
_refine_ls_matrix_type full
_refine_ls_number_parameters 84
_refine_ls_number_reflns 1408
_refine_ls_number_restraints 0
_refine_ls_restrained_S_all 1.102
_refine_ls_R_factor_all 0.0251
_refine_ls_R_factor_gt 0.0229
_refine_ls_shift/su_max 0.001
_refine_ls_shift/su_mean 0.000
_refine_ls_structure_factor_coef Fsqd
_refine_ls_weighting_details 'w=1/[\s^2^(Fo^2^)+(0.0315P)^2^+1.1295P] where P=(Fo^2^+2Fc^2^)/3'
_refine_ls_weighting_scheme calc
_refine_ls_wR_factor_gt 0.0600
_refine_ls_wR_factor_ref 0.0603
_reflns_Friedel_coverage 0.000
_reflns_number_gt 1373
_reflns_number_total 1408
_reflns_threshold_expression 'I > 2\s(I)'
_cod_data_source_file d4ra02877e2.cif
_cod_data_source_block shelx
_cod_database_code 7248979
_shelx_shelxl_version_number 2018/3
_shelx_space_group_comment
;
The symmetry employed for this shelxl refinement is uniquely defined
by the following loop, which should always be used as a source of
symmetry information in preference to the above space-group names.
They are only intended as comments.
;
_shelx_estimated_absorpt_t_min 0.5588
_shelx_estimated_absorpt_t_max 0.7536

loop_
_space_group_symop_operation_xyz
'x, y, z'
'-x+1/2, -y, z+1/2'
'-x, y+1/2, -z'
'x+1/2, -y+1/2, -z+1/2'
'-x, -y, -z'
'x-1/2, y, -z-1/2'
'x, -y-1/2, z'
'-x-1/2, y-1/2, z-1/2'

loop_
_atom_site_label
_atom_site_type_symbol
_atom_site_fract_x
_atom_site_fract_y
_atom_site_fract_z
_atom_site_U_iso_or_equiv
_atom_site_adp_type
_atom_site_occupancy
_atom_site_site_symmetry_order
_atom_site_calc_flag
_atom_site_refinement_flags_posn
_atom_site_refinement_flags_adp
_atom_site_refinement_flags_occupancy
_atom_site_disorder_assembly
_atom_site_disorder_group
Ga1 Ga 0.34297(2) 0.250000 0.39707(2) 0.01061(11) Uani 1 2 d S T P . .
Cl1 Cl 0.30946(3) 0.46216(5) 0.49937(3) 0.01740(13) Uani 1 1 d . . . . .
Cl2 Cl 0.26010(4) 0.250000 0.24216(5) 0.01582(15) Uani 1 2 d S T P . .
Cl3 Cl 0.50268(4) 0.250000 0.36120(5) 0.01569(15) Uani 1 2 d S T P . .
P1 P 0.60862(5) 0.250000 0.77397(5) 0.01512(15) Uani 1 2 d S T P . .
N1 N 0.40437(15) 0.250000 0.72207(17) 0.0118(4) Uani 1 2 d S T P . .
H1 H 0.3588(18) 0.25000(2) 0.668(2) 0.014 Uiso 1 2 calc R U P . .
N2 N 0.45193(11) 0.39830(18) 0.89066(12) 0.0145(3) Uani 1 1 d . . . . .
C1 C 0.50687(18) 0.250000 0.6684(2) 0.0144(5) Uani 1 2 d S T P . .
H1A H 0.5135(2) 0.345(2) 0.6212(12) 0.017 Uiso 1 1 d R U . . .
C2 C 0.55824(13) 0.4176(2) 0.86047(15) 0.0156(3) Uani 1 1 d . . . . .
H2A H 0.5978(7) 0.4256(3) 0.9289(11) 0.019 Uiso 1 1 calc R U . . .
H2B H 0.56627(19) 0.5189(17) 0.8196(7) 0.019 Uiso 1 1 calc R U . . .
C3 C 0.38769(13) 0.4003(2) 0.79435(15) 0.0146(4) Uani 1 1 d . . . . .
H3A H 0.4013(2) 0.4974(15) 0.7500(7) 0.017 Uiso 1 1 calc R U . . .
H3B H 0.3176(11) 0.4043(2) 0.8185(4) 0.017 Uiso 1 1 calc R U . . .
C4 C 0.4351(2) 0.250000 0.9551(2) 0.0166(5) Uani 1 2 d S T P . .
H4A H 0.4796(11) 0.25000(2) 1.0196(16) 0.020 Uiso 1 2 calc R U P . .
H4B H 0.3665(17) 0.25000(2) 0.9828(7) 0.020 Uiso 1 2 calc R U P . .

loop_
_atom_site_aniso_label
_atom_site_aniso_U_11
_atom_site_aniso_U_22
_atom_site_aniso_U_33
_atom_site_aniso_U_23
_atom_site_aniso_U_13
_atom_site_aniso_U_12
Ga1 0.00954(17) 0.01183(18) 0.01045(17) 0.000 -0.00039(10) 0.000
Cl1 0.0188(2) 0.0172(2) 0.0162(2) -0.00558(15) -0.00221(14) 0.00473(16)
Cl2 0.0165(3) 0.0171(3) 0.0139(3) 0.000 -0.0047(2) 0.000
Cl3 0.0099(3) 0.0187(3) 0.0184(3) 0.000 0.0013(2) 0.000
P1 0.0128(3) 0.0184(3) 0.0142(3) 0.000 -0.0007(2) 0.000
N1 0.0100(9) 0.0146(10) 0.0110(9) 0.000 -0.0025(8) 0.000
N2 0.0146(7) 0.0155(8) 0.0134(7) -0.0019(6) 0.0006(5) -0.0002(6)
C1 0.0141(12) 0.0184(13) 0.0107(11) 0.000 0.0015(9) 0.000
C2 0.0143(8) 0.0165(8) 0.0159(8) -0.0022(7) -0.0018(6) -0.0037(7)
C3 0.0136(8) 0.0126(8) 0.0175(8) -0.0006(7) -0.0002(6) 0.0023(6)
C4 0.0191(12) 0.0184(12) 0.0122(11) 0.000 0.0041(9) 0.000

loop_
_atom_type_symbol
_atom_type_description
_atom_type_scat_dispersion_real
_atom_type_scat_dispersion_imag
_atom_type_scat_source
C C 0.0181 0.0091 'International Tables Vol C Tables 4.2.6.8 and 6.1.1.4'
H H 0.0000 0.0000 'International Tables Vol C Tables 4.2.6.8 and 6.1.1.4'
Cl Cl 0.3639 0.7018 'International Tables Vol C Tables 4.2.6.8 and 6.1.1.4'
Ga Ga -1.2846 0.7763 'International Tables Vol C Tables 4.2.6.8 and 6.1.1.4'
N N 0.0311 0.0180 'International Tables Vol C Tables 4.2.6.8 and 6.1.1.4'
P P 0.2955 0.4335 'International Tables Vol C Tables 4.2.6.8 and 6.1.1.4'

loop_
_geom_angle_atom_site_label_1
_geom_angle_atom_site_label_2
_geom_angle_atom_site_label_3
_geom_angle
_geom_angle_site_symmetry_1
_geom_angle_site_symmetry_3
_geom_angle_publ_flag
Cl2 Ga1 Cl3 109.43(3) . . ?
Cl2 Ga1 Cl1 112.093(16) . . ?
Cl3 Ga1 Cl1 108.121(17) . . ?
Cl2 Ga1 Cl1 112.093(16) . 7_565 ?
Cl3 Ga1 Cl1 108.122(16) . 7_565 ?
Cl1 Ga1 Cl1 106.82(3) . 7_565 ?
C1 P1 C2 96.58(8) . 7_565 ?
C1 P1 C2 96.58(8) . . ?
C2 P1 C2 96.68(12) 7_565 . ?
C1 N1 C3 111.81(12) . 7_565 ?
C1 N1 C3 111.81(12) . . ?
C3 N1 C3 108.64(18) 7_565 . ?
C1 N1 H1 108.1 . . ?
C3 N1 H1 108.1 7_565 . ?
C3 N1 H1 108.1 . . ?
C3 N2 C4 109.88(15) . . ?
C3 N2 C2 112.13(14) . . ?
C4 N2 C2 111.57(16) . . ?
N1 C1 P1 111.93(16) . . ?
N1 C1 H1A 109.2 . . ?
P1 C1 H1A 109.2 . . ?
N1 C1 H1A 109.2(7) . 7_565 ?
P1 C1 H1A 109.2(6) . 7_565 ?
H1A C1 H1A 107.9 . 7_565 ?
N2 C2 P1 113.85(12) . . ?
N2 C2 H2A 108.8 . . ?
P1 C2 H2A 108.8 . . ?
N2 C2 H2B 108.8 . . ?
P1 C2 H2B 108.8 . . ?
H2A C2 H2B 107.7 . . ?
N2 C3 N1 110.93(14) . . ?
N2 C3 H3A 109.5 . . ?
N1 C3 H3A 109.5 . . ?
N2 C3 H3B 109.5 . . ?
N1 C3 H3B 109.5 . . ?
H3A C3 H3B 108.0 . . ?
N2 C4 N2 113.56(19) 7_565 . ?
N2 C4 H4A 108.9 7_565 . ?
N2 C4 H4A 108.9 . . ?
N2 C4 H4B 108.9 7_565 . ?
N2 C4 H4B 108.9 . . ?
H4A C4 H4B 107.7 . . ?

loop_
_geom_bond_atom_site_label_1
_geom_bond_atom_site_label_2
_geom_bond_distance
_geom_bond_site_symmetry_2
_geom_bond_publ_flag
Ga1 Cl2 2.1582(6) . ?
Ga1 Cl3 2.1737(6) . ?
Ga1 Cl1 2.1862(5) . ?
Ga1 Cl1 2.1862(5) 7_565 ?
P1 C1 1.854(3) . ?
P1 C2 1.8566(19) 7_565 ?
P1 C2 1.8566(19) . ?
N1 C1 1.511(3) . ?
N1 C3 1.531(2) 7_565 ?
N1 C3 1.531(2) . ?
N1 H1 0.89(3) . ?
N2 C3 1.436(2) . ?
N2 C4 1.467(2) . ?
N2 C2 1.472(2) . ?
C1 H1A 0.97(2) . ?
C1 H1A 0.972(7) 7_565 ?
C2 H2A 0.976(16) . ?
C2 H2B 0.976(16) . ?
C3 H3A 0.980(15) . ?
C3 H3B 0.980(15) . ?
C4 H4A 0.97(2) . ?
C4 H4B 0.97(2) . ?
